data_7105219
loop_
_publ_author_name
'Rodr\'iguez-Rodr\'iguez, Cristina'
'Rimola, Albert'
'Rodr\'iguez-Santiago, Luis'
'Ugliengo, Piero'
'Alvarez-Larena, Angel'
'Guti\'errez-de-Ter\'an, Hugo'
'Sodupe, Mariona'
'Gonz\'alez-Duarte, Pilar'

_publ_section_title
;
 Crystal structure of thioflavin-T and its binding to amyloid fibrils:
 insights at the molecular level.
;
_journal_issue 7
_journal_name_full 'Chemical communications (Cambridge, England)'
_journal_page_first 1156
_journal_page_last 1158
_journal_paper_doi 10.1039/b912396b
_journal_volume 46
_journal_year 2010
_chemical_formula_moiety '(C17 H19 N2 S 1+), I 1-, (C H Cl3)'
_chemical_formula_sum 'C18 H20 Cl3 I N2 S'
_chemical_formula_weight 529.67
_chemical_name_common
;
(2-(4-(dimethylamino)phenyl)-3,6-dimethylbenzo(d)thiazol-3-
ium) iodide, chloroform solvate 1:1
;
_chemical_name_systematic
;
[2-(4-(dimethylamino)phenyl)-3,6-dimethylbenzo[d]thiazol-3-ium] iodide,
chloroform solvate 1:1
;
_space_group_IT_number 14
_symmetry_cell_setting monoclinic
_symmetry_space_group_name_Hall '-P 2yn'
_symmetry_space_group_name_H-M 'P 1 21/n 1'
_atom_sites_solution_hydrogens geom
_atom_sites_solution_primary direct
_atom_sites_solution_secondary difmap
_audit_creation_method SHELXL-97
_cell_angle_alpha 90.00
_cell_angle_beta 94.431(1)
_cell_angle_gamma 90.00
_cell_formula_units_Z 4
_cell_length_a 7.4500(5)
_cell_length_b 14.7704(9)
_cell_length_c 19.5483(12)
_cell_measurement_reflns_used 3608
_cell_measurement_temperature 296(2)
_cell_measurement_theta_max 23.93
_cell_measurement_theta_min 2.25
_cell_volume 2144.7(2)
_computing_cell_refinement 'SAINT 5.0 (Bruker)'
_computing_data_collection 'SMART 5.6 (Bruker)'
_computing_data_reduction 'SAINT 5.0 (Bruker)'
_computing_molecular_graphics
;
Olex2, Durham University (compiled Feb 15 2009 13:03:59)
;
_computing_publication_material
;
Olex2, Durham University (compiled Feb 15 2009 13:03:59)
;
_computing_structure_refinement 'SHELXL-97 (Sheldrick, 1997)'
_computing_structure_solution 'SHELXS-97 (Sheldrick, 1990)'
_diffrn_ambient_temperature 296(2)
_diffrn_detector_area_resol_mean 8.13
_diffrn_measured_fraction_theta_full 0.999
_diffrn_measured_fraction_theta_max 0.920
_diffrn_measurement_device_type 'Bruker SMART-APEX diffractometer'
_diffrn_measurement_method '\f and \w scans'
_diffrn_radiation_monochromator graphite
_diffrn_radiation_source 'fine-focus sealed tube'
_diffrn_radiation_type MoK\a
_diffrn_radiation_wavelength 0.71073
_diffrn_reflns_av_R_equivalents 0.0356
_diffrn_reflns_av_sigmaI/netI 0.0463
_diffrn_reflns_limit_h_max 9
_diffrn_reflns_limit_h_min -10
_diffrn_reflns_limit_k_max 18
_diffrn_reflns_limit_k_min -19
_diffrn_reflns_limit_l_max 25
_diffrn_reflns_limit_l_min -22
_diffrn_reflns_number 14563
_diffrn_reflns_theta_full 25.00
_diffrn_reflns_theta_max 29.01
_diffrn_reflns_theta_min 1.73
_diffrn_standards_decay_% 0.4
_diffrn_standards_number 262
_exptl_absorpt_coefficient_mu 1.969
_exptl_absorpt_correction_T_max 0.911
_exptl_absorpt_correction_T_min 0.515
_exptl_absorpt_correction_type multi-scan
_exptl_absorpt_process_details 'SADABS, 2.05'
_exptl_crystal_colour orange
_exptl_crystal_density_diffrn 1.640
_exptl_crystal_density_method 'not measured'
_exptl_crystal_description plate
_exptl_crystal_F_000 1048
_exptl_crystal_size_max 0.62
_exptl_crystal_size_mid 0.24
_exptl_crystal_size_min 0.05
_refine_diff_density_max 0.791
_refine_diff_density_min -0.432
_refine_diff_density_rms 0.075
_refine_ls_extinction_method none
_refine_ls_goodness_of_fit_ref 1.005
_refine_ls_hydrogen_treatment noref
_refine_ls_matrix_type full
_refine_ls_number_parameters 230
_refine_ls_number_reflns 5255
_refine_ls_number_restraints 0
_refine_ls_restrained_S_all 1.005
_refine_ls_R_factor_all 0.0706
_refine_ls_R_factor_gt 0.0420
_refine_ls_shift/su_max 0.001
_refine_ls_shift/su_mean 0.000
_refine_ls_structure_factor_coef Fsqd
_refine_ls_weighting_details
;
calc w=1/[\s^2^(Fo^2^)+(0.0412P)^2^] where P=(Fo^2^+2Fc^2^)/3
;
_refine_ls_weighting_scheme calc
_refine_ls_wR_factor_gt 0.0851
_refine_ls_wR_factor_ref 0.0956
_reflns_number_gt 3608
_reflns_number_total 5255
_reflns_threshold_expression >2sigma(I)
_cod_data_source_file b912396b.txt
_cod_data_source_block C2
_cod_depositor_comments
;
The following automatic conversions were performed:
'_symmetry_cell_setting' value 'Monoclinic' changed to 'monoclinic'
according to '/home/saulius/struct/CIF-dictionaries/cif_core.dic'
dictionary named 'cif_core.dic' version 2.4.1 from 2010-06-29.

Automatic conversion script
Id: cif_fix_enum 1527 2010-12-29 10:47:43Z saulius 
;
_cod_database_code 7105219

loop_
_symmetry_equiv_pos_as_xyz
'x, y, z'
'-x+1/2, y+1/2, -z+1/2'
'-x, -y, -z'
'x-1/2, -y-1/2, z-1/2'

loop_
_atom_site_label
_atom_site_type_symbol
_atom_site_fract_x
_atom_site_fract_y
_atom_site_fract_z
_atom_site_U_iso_or_equiv
_atom_site_adp_type
_atom_site_occupancy
_atom_site_symmetry_multiplicity
_atom_site_calc_flag
_atom_site_refinement_flags
_atom_site_disorder_assembly
_atom_site_disorder_group
C1 C 0.9252(4) 0.8309(2) 0.10604(18) 0.0555(8) Uani 1 1 d . . .
C2 C 0.9125(5) 0.8221(2) 0.03416(17) 0.0550(8) Uani 1 1 d . . .
H2 H 0.9358 0.8722 0.0074 0.066 Uiso 1 1 calc R . .
C3 C 0.8671(5) 0.7424(2) 0.00280(17) 0.0536(8) Uani 1 1 d . . .
H3 H 0.8631 0.7390 -0.0448 0.064 Uiso 1 1 calc R . .
C4 C 0.8262(4) 0.6650(2) 0.04009(16) 0.0473(7) Uani 1 1 d . . .
C5 C 0.8446(5) 0.6737(3) 0.11144(17) 0.0571(9) Uani 1 1 d . . .
H5 H 0.8232 0.6233 0.1381 0.069 Uiso 1 1 calc R . .
C6 C 0.8923(5) 0.7525(3) 0.14375(18) 0.0615(9) Uani 1 1 d . . .
H6 H 0.9034 0.7546 0.1914 0.074 Uiso 1 1 calc R . .
N11 N 0.9682(4) 0.9104(2) 0.13731(15) 0.0709(9) Uani 1 1 d . . .
C12 C 1.0148(7) 0.9148(3) 0.2104(2) 0.0993(16) Uani 1 1 d . . .
H12B H 1.0527 0.9752 0.2227 0.149 Uiso 1 1 calc R . .
H12C H 1.1109 0.8732 0.2226 0.149 Uiso 1 1 calc R . .
H12A H 0.9117 0.8991 0.2345 0.149 Uiso 1 1 calc R . .
C13 C 0.9893(6) 0.9929(3) 0.0984(2) 0.0832(12) Uani 1 1 d . . .
H13B H 0.9889 1.0441 0.1286 0.125 Uiso 1 1 calc R . .
H13C H 0.8917 0.9982 0.0636 0.125 Uiso 1 1 calc R . .
H13A H 1.1014 0.9909 0.0772 0.125 Uiso 1 1 calc R . .
N21 N 0.7051(3) 0.56267(18) -0.05351(13) 0.0488(6) Uani 1 1 d . . .
C22 C 0.7764(4) 0.5794(2) 0.00969(15) 0.0446(7) Uani 1 1 d . . .
S23 S 0.80959(11) 0.48041(6) 0.05685(4) 0.0499(2) Uani 1 1 d . . .
C24 C 0.7232(4) 0.4153(2) -0.01249(15) 0.0464(7) Uani 1 1 d . . .
C25 C 0.6799(4) 0.4709(2) -0.06865(16) 0.0473(7) Uani 1 1 d . . .
C26 C 0.6170(5) 0.4333(3) -0.13098(17) 0.0611(9) Uani 1 1 d . . .
H26 H 0.5895 0.4694 -0.1693 0.073 Uiso 1 1 calc R . .
C27 C 0.5965(5) 0.3414(3) -0.13424(19) 0.0655(10) Uani 1 1 d . . .
H27 H 0.5553 0.3156 -0.1759 0.079 Uiso 1 1 calc R . .
C28 C 0.6342(4) 0.2846(2) -0.07843(19) 0.0572(8) Uani 1 1 d . . .
C29 C 0.6988(4) 0.3222(2) -0.01694(17) 0.0523(8) Uani 1 1 d . . .
H29 H 0.7258 0.2856 0.0212 0.063 Uiso 1 1 calc R . .
C31 C 0.6389(5) 0.6329(2) -0.10327(17) 0.0604(9) Uani 1 1 d . . .
H31C H 0.5324 0.6114 -0.1290 0.091 Uiso 1 1 calc R . .
H31B H 0.7301 0.6456 -0.1340 0.091 Uiso 1 1 calc R . .
H31A H 0.6113 0.6870 -0.0791 0.091 Uiso 1 1 calc R . .
C32 C 0.5998(5) 0.1847(3) -0.0848(2) 0.0737(11) Uani 1 1 d . . .
H32A H 0.6230 0.1649 -0.1301 0.111 Uiso 1 1 calc R . .
H32C H 0.4766 0.1723 -0.0769 0.111 Uiso 1 1 calc R . .
H32B H 0.6777 0.1529 -0.0516 0.111 Uiso 1 1 calc R . .
I1 I 0.88007(3) 0.282040(16) 0.177940(11) 0.06028(10) Uani 1 1 d . . .
C10 C 0.9820(6) 0.6008(3) 0.3263(2) 0.0769(11) Uani 1 1 d . . .
H10 H 0.8788 0.6413 0.3171 0.092 Uiso 1 1 calc R . .
Cl11 Cl 1.17977(16) 0.65805(7) 0.30851(6) 0.0873(3) Uani 1 1 d . . .
Cl12 Cl 0.9519(2) 0.50429(8) 0.27473(7) 0.1027(4) Uani 1 1 d . . .
Cl13 Cl 0.99677(19) 0.56955(10) 0.41325(7) 0.1098(4) Uani 1 1 d . . .

loop_
_atom_site_aniso_label
_atom_site_aniso_U_11
_atom_site_aniso_U_22
_atom_site_aniso_U_33
_atom_site_aniso_U_23
_atom_site_aniso_U_13
_atom_site_aniso_U_12
C1 0.0459(19) 0.069(2) 0.052(2) -0.0029(17) 0.0067(15) -0.0030(17)
C2 0.058(2) 0.059(2) 0.048(2) 0.0065(16) 0.0092(16) -0.0057(17)
C3 0.052(2) 0.068(2) 0.0407(18) 0.0020(16) 0.0068(14) 0.0001(17)
C4 0.0394(17) 0.060(2) 0.0434(18) 0.0047(15) 0.0073(13) -0.0003(15)
C5 0.058(2) 0.069(2) 0.0447(19) 0.0096(17) 0.0024(16) -0.0076(18)
C6 0.069(2) 0.080(2) 0.0359(18) 0.0020(17) 0.0037(16) -0.011(2)
N11 0.082(2) 0.077(2) 0.0541(19) -0.0130(16) 0.0122(16) -0.0176(18)
C12 0.130(4) 0.113(4) 0.056(3) -0.023(2) 0.013(3) -0.045(3)
C13 0.092(3) 0.067(3) 0.092(3) -0.013(2) 0.010(2) -0.014(2)
N21 0.0406(14) 0.0665(18) 0.0393(15) 0.0081(12) 0.0023(11) -0.0005(13)
C22 0.0358(16) 0.0611(19) 0.0379(17) 0.0089(14) 0.0086(12) 0.0027(14)
S23 0.0495(5) 0.0588(5) 0.0410(4) 0.0060(4) 0.0020(3) 0.0028(4)
C24 0.0331(16) 0.062(2) 0.0445(18) 0.0000(15) 0.0054(12) 0.0042(14)
C25 0.0375(16) 0.061(2) 0.0440(18) 0.0021(15) 0.0072(13) -0.0001(15)
C26 0.066(2) 0.075(3) 0.0410(19) 0.0062(17) -0.0014(16) -0.0083(19)
C27 0.059(2) 0.088(3) 0.050(2) -0.012(2) 0.0047(17) -0.009(2)
C28 0.0452(19) 0.069(2) 0.058(2) -0.0061(18) 0.0123(16) -0.0036(17)
C29 0.0418(18) 0.060(2) 0.056(2) 0.0024(16) 0.0089(15) 0.0049(16)
C31 0.057(2) 0.074(2) 0.048(2) 0.0162(17) -0.0073(16) -0.0051(19)
C32 0.065(3) 0.074(2) 0.082(3) -0.014(2) 0.008(2) -0.006(2)
I1 0.05806(16) 0.07322(18) 0.05039(15) 0.00390(11) 0.00948(10) 0.00026(12)
C10 0.070(3) 0.072(3) 0.088(3) -0.006(2) 0.002(2) 0.004(2)
Cl11 0.0855(7) 0.0710(7) 0.1066(9) -0.0032(6) 0.0161(6) -0.0041(6)
Cl12 0.1179(10) 0.0806(7) 0.1067(10) -0.0166(6) -0.0108(8) -0.0111(7)
Cl13 0.1060(10) 0.1407(12) 0.0840(9) 0.0035(8) 0.0161(7) -0.0024(9)

loop_
_atom_type_symbol
_atom_type_description
_atom_type_scat_dispersion_real
_atom_type_scat_dispersion_imag
_atom_type_scat_source
C C 0.0033 0.0016 'International Tables Vol C Tables 4.2.6.8 and 6.1.1.4'
H H 0.0000 0.0000 'International Tables Vol C Tables 4.2.6.8 and 6.1.1.4'
N N 0.0061 0.0033 'International Tables Vol C Tables 4.2.6.8 and 6.1.1.4'
S S 0.1246 0.1234 'International Tables Vol C Tables 4.2.6.8 and 6.1.1.4'
I I -0.4742 1.8119 'International Tables Vol C Tables 4.2.6.8 and 6.1.1.4'
Cl Cl 0.1484 0.1585 'International Tables Vol C Tables 4.2.6.8 and 6.1.1.4'

loop_
_geom_angle_atom_site_label_1
_geom_angle_atom_site_label_2
_geom_angle_atom_site_label_3
_geom_angle
_geom_angle_site_symmetry_1
_geom_angle_site_symmetry_3
_geom_angle_publ_flag
N11 C1 C6 121.6(3) . . ?
N11 C1 C2 121.8(3) . . ?
C6 C1 C2 116.6(3) . . ?
C3 C2 C1 121.7(3) . . ?
C2 C3 C4 121.9(3) . . ?
C5 C4 C3 115.8(3) . . ?
C5 C4 C22 119.9(3) . . ?
C3 C4 C22 124.3(3) . . ?
C6 C5 C4 123.1(3) . . ?
C5 C6 C1 120.8(3) . . ?
C1 N11 C12 121.1(3) . . ?
C1 N11 C13 121.6(3) . . ?
C12 N11 C13 116.9(3) . . ?
C22 N21 C25 114.5(3) . . ?
C22 N21 C31 124.7(3) . . ?
C25 N21 C31 120.5(3) . . ?
N21 C22 C4 128.4(3) . . ?
N21 C22 S23 111.6(2) . . ?
C4 C22 S23 120.1(2) . . ?
C22 S23 C24 91.28(15) . . ?
C25 C24 C29 121.0(3) . . ?
C25 C24 S23 109.7(2) . . ?
C29 C24 S23 129.3(3) . . ?
C26 C25 C24 120.0(3) . . ?
C26 C25 N21 127.3(3) . . ?
C24 C25 N21 112.8(3) . . ?
C27 C26 C25 117.9(3) . . ?
C26 C27 C28 123.3(3) . . ?
C29 C28 C27 118.6(3) . . ?
C29 C28 C32 121.0(4) . . ?
C27 C28 C32 120.4(3) . . ?
C28 C29 C24 119.3(3) . . ?
Cl12 C10 Cl11 110.5(2) . . ?
Cl12 C10 Cl13 109.8(2) . . ?
Cl11 C10 Cl13 109.1(2) . . ?

loop_
_geom_bond_atom_site_label_1
_geom_bond_atom_site_label_2
_geom_bond_distance
_geom_bond_site_symmetry_2
_geom_bond_publ_flag
C1 N11 1.351(4) . ?
C1 C6 1.404(5) . ?
C1 C2 1.407(5) . ?
C2 C3 1.358(5) . ?
C3 C4 1.402(4) . ?
C4 C5 1.397(4) . ?
C4 C22 1.434(5) . ?
C5 C6 1.358(5) . ?
N11 C12 1.445(5) . ?
N11 C13 1.451(5) . ?
N21 C22 1.330(4) . ?
N21 C25 1.397(4) . ?
N21 C31 1.480(4) . ?
C22 S23 1.736(3) . ?
S23 C24 1.744(3) . ?
C24 C25 1.389(4) . ?
C24 C29 1.390(5) . ?
C25 C26 1.388(4) . ?
C26 C27 1.367(5) . ?
C27 C28 1.388(5) . ?
C28 C29 1.377(5) . ?
C28 C32 1.501(5) . ?
C10 Cl12 1.750(4) . ?
C10 Cl11 1.757(4) . ?
C10 Cl13 1.757(4) . ?

loop_
_cod_related_entry_id
_cod_related_entry_database
_cod_related_entry_code
1 ChemSpider 30653173
